data_1534927
loop_
_publ_author_name
'Maksimov, B.A.'
'Golubev, A.M.'
'Solans, H.'
'Dudka, A.P.'
'Badria-Font, M.'
'Genkina, E.A.'
'Buchinskaya, I.I.'
'Loshmanov, A.A.'
'Simonov, V.I.'
'Font-Altaba, M.'

_publ_section_title
;
 The fluorite-matrix-based Ba4 R3 F17 (R= Y, Yb) crystal structure.
 Ordering of cations and specific features of the anionic motif.
;
_journal_name_full Kristallografiya
_journal_page_first 51
_journal_page_last 59
_journal_volume 41
_journal_year 1996
_chemical_formula_sum 'Ba4 F17 Y3'
_chemical_name_systematic 'Ba4 Y3 F17'
_space_group_IT_number 148
_symmetry_space_group_name_Hall '-R 3'
_symmetry_space_group_name_H-M 'R -3 :H'
_cell_angle_alpha 90
_cell_angle_beta 90
_cell_angle_gamma 120
_cell_formula_units_Z 6
_cell_length_a 11.075
_cell_length_b 11.075
_cell_length_c 20.372
_cell_volume 2163.973
_citation_journal_id_ASTM KRISAJ
_cod_data_source_file Maksimov_KRISAJ_1996_1528.cif
_cod_data_source_block Ba4F17Y3
_cod_database_code 1534927

loop_
_symmetry_equiv_pos_as_xyz
x,y,z
-y,x-y,z
-x+y,-x,z
-x,-y,-z
y,-x+y,-z
x-y,x,-z
x+2/3,y+1/3,z+1/3
-y+2/3,x-y+1/3,z+1/3
-x+y+2/3,-x+1/3,z+1/3
-x+2/3,-y+1/3,-z+1/3
y+2/3,-x+y+1/3,-z+1/3
x-y+2/3,x+1/3,-z+1/3
x+1/3,y+2/3,z+2/3
-y+1/3,x-y+2/3,z+2/3
-x+y+1/3,-x+2/3,z+2/3
-x+1/3,-y+2/3,-z+2/3
y+1/3,-x+y+2/3,-z+2/3
x-y+1/3,x+2/3,-z+2/3

loop_
_atom_site_label
_atom_site_type_symbol
_atom_site_fract_x
_atom_site_fract_y
_atom_site_fract_z
_atom_site_occupancy
_atom_site_U_iso_or_equiv
F8 F-1 0.948 0.9302 0.4945 0.1666 0.0
Ba2 Ba+2 0.2284 0.03016 0.08486 1 0.0
F1 F-1 0.0419 0.7778 0.0437 1 0.0
F3 F-1 0.4751 0.077 0.0358 1 0.0
F2 F-1 0.4229 0.3 0.1167 1 0.0
Y1 Y+3 0.08697 0.61326 0.08227 1 0.0
F4 F-1 0.2078 0.5047 0.0508 1 0.0
F7 F-1 0 0 0 1 0.0
Ba1 Ba+2 0 0 0.2664 1 0.0
F5 F-1 0.2407 0.3685 0.1686 1 0.0
F6 F-1 0 0 0.1388 1 0.0
